data_2310289
loop_
_publ_author_name
'Forsyth, J.B.'
'D'Alte da Veiga, L.M.'

_publ_section_title
;
 The structure of the sigma-phase Co2 Mo3
;
_journal_name_full 'Acta Crystallographica (1,1948-23,1967)'
_journal_page_first 509
_journal_page_last 512
_journal_volume 16
_journal_year 1963
_chemical_formula_sum 'Co2 Mo3'
_space_group_IT_number 136
_symmetry_space_group_name_Hall '-P 4n 2n'
_symmetry_space_group_name_H-M 'P 42/m n m'
_cell_angle_alpha 90
_cell_angle_beta 90
_cell_angle_gamma 90
_cell_formula_units_Z 6
_cell_length_a 9.2287
_cell_length_b 9.2287
_cell_length_c 4.8269
_cell_volume 411.102
_citation_journal_id_ASTM ACCRA9
_cod_data_source_file Forsyth_ACCRA9_1963_1117.cif
_cod_data_source_block Co2Mo3
_cod_original_cell_volume 411.1017
_cod_database_code 2310289

loop_
_symmetry_equiv_pos_as_xyz
x,y,z
-y+1/2,x+1/2,z+1/2
-x,-y,z
y+1/2,-x+1/2,z+1/2
x+1/2,-y+1/2,-z+1/2
y,x,-z
-x+1/2,y+1/2,-z+1/2
-y,-x,-z
-x,-y,-z
y-1/2,-x-1/2,-z-1/2
x,y,-z
-y-1/2,x-1/2,-z-1/2
-x-1/2,y-1/2,z-1/2
-y,-x,z
x-1/2,-y-1/2,z-1/2
y,x,z

loop_
_atom_site_label
_atom_site_type_symbol
_atom_site_fract_x
_atom_site_fract_y
_atom_site_fract_z
_atom_site_occupancy
_atom_site_U_iso_or_equiv
Co3 Co 0.5365 0.1283 0 0.125 0.0
Mo3 Mo 0.3973 0.3973 0 1 0.0
Co4 Co 0.182 0.182 0.25 0.125 0.0
Mo2 Mo 0.182 0.182 0.25 0.875 0.0
Co2 Co 0.067 0.255 0 1 0.0
Co1 Co 0 0 0 1 0.0
Mo1 Mo 0.5365 0.1283 0 0.875 0.0
